data_4116949
loop_
_publ_author_name
'Eiichi Kimura'
'Shin Aoki'
'Tohru Koike'
'Motoo Shiro'

_publ_contact_author
;
'Eiichi Kimura'
'Department of Medicinal Chemistry, Hiroshima University, Kasumi 1-2-3,
Minami-ku, Hiroshima, 734, Japan'
;
_publ_contact_author_email ' ekimura@ipc.hiroshima-u.ac.jp '
_publ_contact_author_fax '(JP)-82-257-5324 '
_publ_contact_author_phone ' (JP)-82-257-5320 '
_publ_section_title
;
 A Tris(ZnII-1,4,7,10-tetraazacyclododecane) Complex as a New Receptor for
 Phosphate Dianions in Aqueous Solution
;
_journal_name_full 'Journal of the American Chemical Society'
_journal_page_first 3068
_journal_page_last 3076
_journal_paper_doi 10.1021/ja9640408
_journal_volume 119
_journal_year 1997
_chemical_formula_moiety 'C30 H64 N13 O6 P Zn3 4+, (Cl O4 1-)4, (H2 O)2'
_chemical_formula_structural '(Zn3 C30 H64 N13 O6 P) (Cl O4)4 (H2 O)2'
_chemical_formula_sum 'C30 H68 Cl4 N13 O24 P Zn3'
_chemical_formula_weight 1363.87
_space_group_IT_number 14
_symmetry_cell_setting monoclinic
_symmetry_Int_Tables_number 14
_symmetry_space_group_name_Hall '-P 2yab'
_symmetry_space_group_name_H-M 'P 1 21/a 1'
_audit_creation_date 'Thu Sep 26 10:50:51 1996'
_audit_creation_method 'from TEXRAY.INF file'
_cell_angle_alpha 90
_cell_angle_beta 111.80(3)
_cell_angle_gamma 90
_cell_formula_units_Z 4
_cell_length_a 18.481(8)
_cell_length_b 13.901(3)
_cell_length_c 22.556(6)
_cell_measurement_temperature 288.2
_cell_volume 5380(3)
_computing_cell_refinement
;
R-AXIS IV Data Processing Software (Rigaku Co., 1996)
;
_computing_data_collection
;           
R-AXIS IV Data Processing Software (Rigaku Co., 1996)
;
_computing_data_reduction 'teXsan (MSC, 1995)'
_computing_molecular_graphics 'ORTEP (Johnson, 1976)'
_computing_publication_material 'teXsan (MSC, 1995)'
_computing_structure_refinement 'teXsan (MSC, 1995)'
_computing_structure_solution 'SIR92 (Altomare, 1994)'
_diffrn_ambient_temperature 298
_diffrn_measurement_device 'Rigaku RAXIS IV'
_diffrn_measurement_method 'oscillation method using area detector'
_diffrn_radiation_detector 'Imaging Plate'
_diffrn_radiation_monochromator graphite
_diffrn_radiation_source 'Rigaku rotating anode'
_diffrn_radiation_type 'Mo K\a'
_diffrn_radiation_wavelength 0.7107
_diffrn_reflns_av_R_equivalents 6.5
_diffrn_reflns_av_sigmaI/netI 0.047
_diffrn_reflns_limit_h_max 21
_diffrn_reflns_limit_h_min 0
_diffrn_reflns_limit_k_max 15
_diffrn_reflns_limit_k_min 0
_diffrn_reflns_limit_l_max 23
_diffrn_reflns_limit_l_min -25
_diffrn_reflns_number 7700
_diffrn_reflns_reduction_process 'Lp corrections applied'
_diffrn_reflns_theta_max 24.4
_diffrn_reflns_theta_min 0.0
_diffrn_standards_decay_% 0.0
_diffrn_standards_interval_count 0
_diffrn_standards_number 0
_exptl_absorpt_coefficient_mu 1.645
_exptl_absorpt_correction_type none
_exptl_crystal_colour colorless
_exptl_crystal_density_diffrn 1.683
_exptl_crystal_description prismatic
_exptl_crystal_F_000 2816.00
_exptl_crystal_size_max 0.35
_exptl_crystal_size_mid 0.20
_exptl_crystal_size_min 0.15
_refine_diff_density_max 0.85
_refine_diff_density_min -0.52
_refine_ls_extinction_coef 0.007(2)
_refine_ls_extinction_method 'Zachariasen(1967) type 2 gaussian isotropic'
_refine_ls_goodness_of_fit_obs 1.612
_refine_ls_hydrogen_treatment noref
_refine_ls_matrix_type full
_refine_ls_number_constraints 0
_refine_ls_number_parameters 767
_refine_ls_number_reflns 6568
_refine_ls_number_restraints 0
_refine_ls_R_factor_obs 0.0609
_refine_ls_shift/esd_max 0.03
_refine_ls_shift/esd_mean 0.001
_refine_ls_structure_factor_coef F
_refine_ls_weighting_details 'w = 1/[\s^2^(Fo) + 0.00250|Fo|^2^]'
_refine_ls_weighting_scheme calc
_refine_ls_wR_factor_obs 0.0955
_reflns_number_observed 6568
_reflns_number_total 7700
_reflns_observed_criterion >3.0sigma(I)
_cod_data_source_file ja9640408_2.cif
_cod_data_source_block 1:3_complex_of_4-nitrophenyl_phosphate_and_(ZnII-cyclen)
_cod_depositor_comments
;
The following automatic conversions were performed:

'_refine_ls_weighting_scheme' value 'w = 1/[\s^2^(Fo) +
0.00250|Fo|^2^]' was changed to 'calc'. New tag
'_refine_ls_weighting_details' was created. The value of the new tag
was set to 'w = 1/[\s^2^(Fo) + 0.00250|Fo|^2^]'.

Automatic conversion script
Id: cif_fix_values 3143 2015-03-26 13:38:13Z robertas 
;
_cod_original_cell_volume 5380.7202
_cod_original_sg_symbol_H-M 'P 21/a '
_cod_original_formula_sum 'C30 H68 Cl4 N13 O24 P Zn3 '
_cod_database_code 4116949

loop_
_symmetry_equiv_pos_as_xyz
'   +x,   +y,   +z'
'1/2-x,1/2+y,   -z'
'   -x,   -y,   -z'
'1/2+x,1/2-y,   +z'

loop_
_atom_site_aniso_label
_atom_site_aniso_U_11
_atom_site_aniso_U_22
_atom_site_aniso_U_33
_atom_site_aniso_U_12
_atom_site_aniso_U_13
_atom_site_aniso_U_23
Zn(1) 0.0457(4) 0.0487(4) 0.0289(4) 0.0002(3) 0.0143(3) -0.0015(3)
Zn(2) 0.0484(5) 0.0451(4) 0.0301(4) 0.0064(3) 0.0131(3) 0.0084(3)
Zn(3) 0.0473(5) 0.0347(4) 0.0347(4) 0.0042(2) 0.0118(3) -0.0019(2)
Cl(1) 0.081(1) 0.080(1) 0.074(1) -0.001(1) 0.034(1) -0.006(1)
Cl(2) 0.103(2) 0.0635(10) 0.068(1) 0.0129(9) 0.047(1) 0.0045(9)
Cl(3) 0.069(1) 0.093(1) 0.091(2) -0.009(1) 0.027(1) 0.012(1)
Cl(4) 0.081(2) 0.079(1) 0.066(1) -0.0086(10) 0.026(1) -0.0170(10)
P(47) 0.0406(8) 0.0339(6) 0.0245(7) 0.0046(5) 0.0109(6) 0.0011(5)
O(44) 0.103(6) 0.134(6) 0.085(5) -0.058(5) 0.018(4) -0.033(5)
O(45) 0.094(6) 0.175(8) 0.107(7) -0.024(6) -0.038(5) 0.006(6)
O(46) 0.042(2) 0.068(2) 0.046(3) 0.000(2) 0.017(2) -0.021(2)
O(48) 0.061(3) 0.039(2) 0.036(2) 0.008(2) 0.023(2) 0.010(2)
O(49) 0.065(3) 0.033(2) 0.031(2) 0.006(2) 0.020(2) 0.002(1)
O(50) 0.060(3) 0.038(2) 0.024(2) 0.010(2) 0.007(2) 0.002(2)
O(80) 0.20(1) 0.106(5) 0.135(7) 0.015(6) 0.093(7) 0.045(5)
O(81) 0.21(4) 0.21(3) 0.09(2) -0.04(2) 0.05(2) 0.00(2)
O(81') 0.19(3) 0.086(10) 0.14(2) 0.02(1) 0.13(2) -0.02(1)
O(82) 0.11(1) 0.22(3) 0.12(2) -0.06(2) 0.02(1) 0.08(2)
O(82') 0.35(5) 0.10(1) 0.11(2) -0.11(2) 0.13(3) -0.05(1)
O(83) 0.12(2) 0.16(2) 0.12(1) 0.08(2) 0.06(1) 0.03(1)
O(83') 0.09(2) 0.14(2) 0.47(7) 0.01(2) 0.04(3) 0.05(3)
O(84) 0.158(8) 0.182(8) 0.084(6) 0.072(7) 0.031(6) 0.012(6)
O(85) 0.21(1) 0.063(4) 0.160(9) -0.028(5) 0.082(8) 0.013(4)
O(86) 0.134(6) 0.133(6) 0.081(5) -0.045(5) 0.043(5) 0.005(4)
O(87) 0.188(10) 0.139(7) 0.123(7) 0.078(7) 0.060(7) -0.005(6)
O(88) 0.109(5) 0.101(4) 0.107(6) -0.028(4) 0.053(5) -0.028(4)
O(89) 0.08(1) 0.14(2) 0.16(3) 0.02(1) -0.02(2) 0.00(2)
O(89') 0.08(1) 0.17(2) 0.07(1) -0.04(1) -0.003(8) -0.01(1)
O(90) 0.05(1) 0.48(6) 0.07(1) -0.01(2) 0.034(8) 0.08(2)
O(90') 0.16(3) 0.28(4) 0.23(4) -0.08(3) 0.13(3) -0.09(3)
O(91) 0.11(2) 0.074(9) 0.25(3) -0.003(9) 0.12(2) -0.03(1)
O(91') 0.11(2) 0.10(2) 0.21(3) -0.03(1) -0.02(2) 0.05(2)
O(92) 0.067(7) 0.085(7) 0.054(6) 0.001(5) 0.026(5) -0.011(5)
O(92') 0.14(1) 0.13(1) 0.09(1) 0.02(1) 0.050(10) 0.011(9)
O(93) 0.17(2) 0.084(8) 0.09(1) 0.014(9) 0.06(1) 0.010(7)
O(93') 0.19(2) 0.22(2) 0.13(2) -0.13(2) 0.11(2) -0.06(2)
O(94) 0.11(1) 0.063(6) 0.071(8) -0.028(6) 0.040(8) -0.018(5)
O(94') 0.20(2) 0.16(2) 0.12(2) 0.10(2) 0.04(2) 0.01(1)
O(95) 0.051(7) 0.13(1) 0.14(1) -0.026(7) 0.029(8) -0.03(1)
O(95') 0.10(1) 0.31(3) 0.11(1) -0.08(2) 0.04(1) -0.04(2)
O(96) 0.63(5) 0.50(4) 0.31(3) -0.45(4) 0.32(3) -0.28(3)
O(97) 0.23(2) 0.19(1) 0.82(8) 0.02(1) 0.15(3) 0.20(3)
N(1) 0.076(4) 0.067(3) 0.051(4) 0.010(3) 0.029(3) 0.003(3)
N(4) 0.058(4) 0.088(4) 0.040(3) 0.000(3) 0.010(3) -0.006(3)
N(7) 0.092(5) 0.074(4) 0.054(4) -0.012(3) 0.041(4) -0.005(3)
N(10) 0.060(4) 0.078(4) 0.060(4) -0.006(3) 0.013(3) -0.011(3)
N(13) 0.080(5) 0.110(5) 0.047(4) -0.025(4) -0.005(4) 0.023(4)
N(16) 0.085(5) 0.090(4) 0.063(4) 0.025(4) 0.035(4) 0.021(4)
N(19) 0.136(8) 0.094(5) 0.078(5) -0.052(5) 0.039(5) -0.016(4)
N(22) 0.159(9) 0.116(6) 0.085(6) 0.080(6) 0.078(7) 0.053(5)
N(25) 0.074(5) 0.084(4) 0.080(5) 0.007(4) -0.005(4) -0.022(4)
N(28) 0.166(9) 0.082(5) 0.114(7) 0.034(5) 0.108(7) 0.014(5)
N(31) 0.065(5) 0.055(4) 0.121(7) 0.003(3) -0.019(5) -0.005(4)
N(34) 0.118(6) 0.063(4) 0.080(5) 0.001(4) 0.060(5) 0.000(3)
N(43) 0.081(6) 0.128(7) 0.066(5) -0.040(5) 0.030(5) -0.010(5)
C(2) 0.097(7) 0.066(4) 0.082(6) -0.004(4) 0.043(5) -0.010(4)
C(3) 0.083(6) 0.081(5) 0.063(5) -0.013(4) 0.029(5) -0.011(4)
C(5) 0.096(7) 0.104(6) 0.038(4) -0.004(5) 0.025(4) -0.004(4)
C(6) 0.120(8) 0.080(5) 0.048(5) 0.000(5) 0.031(5) 0.005(4)
C(8) 0.104(8) 0.079(5) 0.096(7) -0.023(5) 0.055(6) 0.005(5)
C(9) 0.058(5) 0.086(5) 0.086(6) -0.019(4) 0.028(4) -0.012(5)
C(11) 0.064(6) 0.110(7) 0.098(8) 0.026(5) 0.018(5) -0.016(6)
C(12) 0.069(5) 0.090(5) 0.058(5) 0.028(4) 0.005(4) 0.006(4)
C(14) 0.17(1) 0.141(10) 0.053(6) -0.023(9) 0.034(8) -0.027(6)
C(15) 0.17(1) 0.20(1) 0.047(6) 0.11(1) 0.029(8) -0.003(8)
C(17) 0.14(1) 0.131(10) 0.25(2) 0.051(9) 0.15(1) 0.09(1)
C(18) 0.35(3) 0.30(3) 0.44(4) -0.26(3) 0.35(4) -0.25(3)
C(20) 0.32(2) 0.045(5) 0.12(1) -0.052(9) -0.09(1) 0.041(6)
C(21) 0.42(4) 0.26(2) 0.26(3) 0.28(3) 0.25(3) 0.20(2)
C(23) 0.075(8) 0.18(1) 0.12(1) 0.040(9) 0.001(8) 0.02(1)
C(24) 0.12(1) 0.15(1) 0.090(9) -0.042(10) -0.025(9) 0.055(9)
C(26) 0.101(8) 0.090(6) 0.107(9) -0.002(6) -0.035(7) -0.032(6)
C(27) 0.15(1) 0.100(6) 0.047(5) -0.015(6) 0.036(6) -0.030(5)
C(29) 0.19(2) 0.103(8) 0.23(2) 0.011(9) 0.18(2) -0.014(9)
C(30) 0.060(6) 0.106(7) 0.18(1) 0.022(5) 0.062(8) 0.015(8)
C(32) 0.094(9) 0.076(6) 0.20(2) 0.005(6) -0.07(1) 0.033(8)
C(33) 0.132(10) 0.078(5) 0.052(5) 0.016(6) 0.002(6) 0.020(4)
C(35) 0.15(1) 0.091(6) 0.101(8) -0.025(7) 0.081(8) -0.002(6)
C(36) 0.056(5) 0.096(6) 0.101(7) -0.012(4) 0.027(5) 0.023(5)
C(37) 0.046(4) 0.054(3) 0.044(4) -0.006(3) 0.019(3) -0.007(3)
C(38) 0.053(4) 0.063(4) 0.059(5) 0.001(3) 0.007(3) -0.011(3)
C(39) 0.077(6) 0.085(5) 0.065(5) -0.021(4) 0.034(5) -0.028(4)
C(40) 0.057(5) 0.097(6) 0.050(4) -0.022(4) 0.014(4) -0.007(4)
C(41) 0.060(5) 0.079(5) 0.103(8) 0.001(4) -0.019(5) 0.003(5)
C(42) 0.060(5) 0.064(4) 0.097(7) 0.012(4) -0.006(5) -0.021(4)

loop_
_atom_site_label
_atom_site_fract_x
_atom_site_fract_y
_atom_site_fract_z
_atom_site_U_iso_or_equiv
_atom_site_thermal_displace_type
_atom_site_calc_flag
_atom_site_calc_attached_atom
_atom_site_occupancy
_atom_site_refinement_flags
Zn(1) 0.16658(4) 0.06474(5) 0.36288(3) 0.0410(2) Uani d . 1.00 .
Zn(2) 0.18850(4) 0.21557(4) 0.16330(3) 0.0417(2) Uani d . 1.00 .
Zn(3) 0.22476(4) -0.15432(4) 0.20088(3) 0.0399(2) Uani d . 1.00 .
Cl(1) 0.3835(1) -0.0394(2) 0.0602(1) 0.0768(7) Uani d . 1.00 .
Cl(2) 0.2969(1) 0.4393(1) 0.3328(1) 0.0741(7) Uani d . 1.00 .
Cl(3) 0.0851(1) 0.6875(2) 0.3882(1) 0.0851(8) Uani d . 1.00 .
Cl(4) -0.0368(1) -0.0272(1) 0.1360(1) 0.0758(7) Uani d . 1.00 .
P(47) 0.24041(9) 0.04751(9) 0.25995(7) 0.0333(4) Uani d . 1.00 .
O(44) 0.5553(5) 0.2733(6) 0.5150(4) 0.112(3) Uani d . 1.00 .
O(45) 0.6096(5) 0.1327(8) 0.5342(5) 0.147(3) Uani d . 1.00 .
O(46) 0.3339(3) 0.0433(3) 0.2821(2) 0.052(1) Uani d . 1.00 .
O(48) 0.2228(3) 0.0090(3) 0.3151(2) 0.044(1) Uani d . 1.00 .
O(49) 0.2138(3) 0.1484(2) 0.2437(2) 0.042(1) Uani d . 1.00 .
O(50) 0.2156(2) -0.0171(3) 0.2024(2) 0.043(1) Uani d . 1.00 .
O(80) 0.3744(7) 0.0345(6) 0.0173(5) 0.140(4) Uani d . 1.00 .
O(81) 0.391(3) -0.003(3) 0.118(2) 0.17(1) Uani d . 0.50 D
O(81') 0.359(2) -0.017(2) 0.112(2) 0.12(1) Uani d . 0.50 D
O(82) 0.311(1) -0.082(2) 0.034(1) 0.16(1) Uani d . 0.50 D
O(82') 0.363(3) -0.134(2) 0.041(1) 0.18(1) Uani d . 0.50 D
O(83) 0.444(1) -0.096(2) 0.071(1) 0.128(9) Uani d . 0.50 D
O(83') 0.465(2) -0.037(2) 0.091(3) 0.25(2) Uani d . 0.50 D
O(84) 0.3638(6) 0.4204(8) 0.3874(4) 0.145(4) Uani d . 1.00 .
O(85) 0.2561(6) 0.3541(5) 0.3066(5) 0.139(4) Uani d . 1.00 .
O(86) 0.3156(5) 0.4854(6) 0.2844(4) 0.115(3) Uani d . 1.00 .
O(87) 0.2502(7) 0.5032(7) 0.3498(5) 0.149(4) Uani d . 1.00 .
O(88) 0.1409(5) 0.7530(5) 0.3847(4) 0.102(3) Uani d . 1.00 .
O(89) 0.013(1) 0.702(2) 0.352(2) 0.142(10) Uani d . 0.50 D
O(89') 0.035(1) 0.663(2) 0.3264(9) 0.115(8) Uani d . 0.50 D
O(90) 0.093(1) 0.680(3) 0.4505(9) 0.20(1) Uani d . 0.50 D
O(90') 0.034(2) 0.732(3) 0.412(2) 0.21(2) Uani d . 0.50 D
O(91) 0.107(1) 0.590(1) 0.370(2) 0.131(9) Uani d . 0.50 D
O(91') 0.117(2) 0.614(2) 0.422(2) 0.16(1) Uani d . 0.50 D
O(92) 0.0119(7) -0.0503(9) 0.0988(5) 0.068(3) Uani d . 0.50 D
O(92') -0.083(1) 0.040(1) 0.0820(8) 0.115(6) Uani d . 0.50 D
O(93) -0.005(1) -0.0920(10) 0.1936(8) 0.109(6) Uani d . 0.50 D
O(93') -0.080(2) -0.039(2) 0.176(1) 0.17(1) Uani d . 0.50 D
O(94) -0.0148(10) 0.0674(8) 0.1606(6) 0.079(4) Uani d . 0.50 D
O(94') -0.041(2) -0.113(2) 0.104(1) 0.163(9) Uani d . 0.50 D
O(95) -0.1117(7) -0.042(1) 0.1073(9) 0.108(6) Uani d . 0.50 D
O(95') 0.034(1) 0.003(3) 0.172(1) 0.17(1) Uani d . 0.50 D
O(96) 0.508(2) 0.087(2) 0.207(1) 0.44(2) Uani d . 1.00 .
O(97) 0.086(1) 0.461(1) 0.286(2) 0.43(2) Uani d . 1.00 .
N(1) 0.1381(4) 0.2107(4) 0.3401(3) 0.063(2) Uani d . 1.00 .
N(4) 0.2379(4) 0.1272(5) 0.4523(3) 0.064(2) Uani d . 1.00 .
N(7) 0.1447(5) -0.0394(4) 0.4235(3) 0.069(2) Uani d . 1.00 .
N(10) 0.0449(4) 0.0473(5) 0.3112(3) 0.069(2) Uani d . 1.00 .
N(13) 0.1012(5) 0.1362(6) 0.0929(3) 0.087(2) Uani d . 1.00 .
N(16) 0.2561(5) 0.1561(5) 0.1143(4) 0.077(2) Uani d . 1.00 .
N(19) 0.2570(6) 0.3373(6) 0.1656(4) 0.103(3) Uani d . 1.00 .
N(22) 0.0992(7) 0.3209(7) 0.1384(4) 0.110(4) Uani d . 1.00 .
N(25) 0.1174(5) -0.2236(5) 0.1450(4) 0.089(2) Uani d . 1.00 .
N(28) 0.2552(7) -0.1970(6) 0.1231(5) 0.104(4) Uani d . 1.00 .
N(31) 0.3404(4) -0.1989(4) 0.2533(5) 0.096(3) Uani d . 1.00 .
N(34) 0.2059(5) -0.2260(5) 0.2755(4) 0.081(3) Uani d . 1.00 .
N(43) 0.5575(5) 0.1869(8) 0.5038(4) 0.091(3) Uani d . 1.00 .
C(2) 0.1548(6) 0.2611(6) 0.3999(5) 0.079(3) Uani d . 1.00 .
C(3) 0.2330(6) 0.2323(6) 0.4462(4) 0.075(3) Uani d . 1.00 .
C(5) 0.2080(6) 0.0871(7) 0.4999(4) 0.079(3) Uani d . 1.00 .
C(6) 0.1976(6) -0.0173(6) 0.4893(4) 0.083(3) Uani d . 1.00 .
C(8) 0.0631(7) -0.0325(6) 0.4126(5) 0.088(3) Uani d . 1.00 .
C(9) 0.0180(5) -0.0314(6) 0.3429(5) 0.076(3) Uani d . 1.00 .
C(11) 0.0091(6) 0.1376(8) 0.3115(6) 0.094(3) Uani d . 1.00 .
C(12) 0.0563(5) 0.2131(6) 0.2953(4) 0.078(3) Uani d . 1.00 .
C(14) 0.141(1) 0.080(1) 0.0548(6) 0.122(5) Uani d . 1.00 .
C(15) 0.205(1) 0.128(1) 0.0515(5) 0.144(6) Uani d . 1.00 .
C(17) 0.3118(10) 0.228(1) 0.112(1) 0.152(7) Uani d . 1.00 .
C(18) 0.307(2) 0.309(2) 0.132(2) 0.31(2) Uani d . 1.00 .
C(20) 0.201(1) 0.4190(7) 0.1455(7) 0.209(7) Uani d . 1.00 .
C(21) 0.120(2) 0.395(2) 0.111(1) 0.28(1) Uani d . 1.00 .
C(23) 0.0235(8) 0.261(1) 0.0923(8) 0.132(5) Uani d . 1.00 .
C(24) 0.0419(9) 0.198(1) 0.0559(7) 0.141(5) Uani d . 1.00 .
C(26) 0.1299(7) -0.2864(8) 0.1030(6) 0.121(4) Uani d . 1.00 .
C(27) 0.1792(8) -0.2343(8) 0.0695(5) 0.098(4) Uani d . 1.00 .
C(29) 0.311(1) -0.2658(9) 0.1422(9) 0.144(7) Uani d . 1.00 .
C(30) 0.3754(6) -0.2225(8) 0.2037(8) 0.110(4) Uani d . 1.00 .
C(32) 0.3413(8) -0.2751(8) 0.2925(9) 0.161(5) Uani d . 1.00 .
C(33) 0.2821(8) -0.2525(7) 0.3237(5) 0.097(3) Uani d . 1.00 .
C(35) 0.1639(8) -0.3105(8) 0.2508(6) 0.106(4) Uani d . 1.00 .
C(36) 0.0927(5) -0.2791(7) 0.1919(5) 0.085(3) Uani d . 1.00 .
C(37) 0.3850(4) 0.0802(4) 0.3388(3) 0.047(2) Uani d . 1.00 .
C(38) 0.3780(4) 0.1712(5) 0.3594(4) 0.062(2) Uani d . 1.00 .
C(39) 0.4335(5) 0.2047(6) 0.4146(4) 0.073(3) Uani d . 1.00 .
C(40) 0.4955(5) 0.1479(6) 0.4477(4) 0.070(3) Uani d . 1.00 .
C(41) 0.5031(5) 0.0596(6) 0.4277(6) 0.095(3) Uani d . 1.00 .
C(42) 0.4474(5) 0.0256(6) 0.3718(5) 0.084(3) Uani d . 1.00 .
H(1) 0.1702 0.2355 0.3195 0.0633 Uiso calc N1 1.00 .
H(2a) 0.1539 0.3283 0.3923 0.0773 Uiso calc C2 1.00 .
H(2b) 0.1164 0.2452 0.4169 0.0773 Uiso calc C2 1.00 .
H(3a) 0.2418 0.2602 0.4862 0.0760 Uiso calc C3 1.00 .
H(3b) 0.2719 0.2544 0.4306 0.0760 Uiso calc C3 1.00 .
H(4) 0.2905 0.1073 0.4624 0.0646 Uiso calc N4 1.00 .
H(5a) 0.2439 0.0996 0.5420 0.0798 Uiso calc C5 1.00 .
H(5b) 0.1591 0.1153 0.4945 0.0798 Uiso calc C5 1.00 .
H(6a) 0.1777 -0.0440 0.5188 0.0836 Uiso calc C6 1.00 .
H(6b) 0.2479 -0.0455 0.4968 0.0836 Uiso calc C6 1.00 .
H(7) 0.1555 -0.1019 0.4116 0.0684 Uiso calc N7 1.00 .
H(8a) 0.0476 -0.0858 0.4314 0.0887 Uiso calc C8 1.00 .
H(8b) 0.0535 0.0255 0.4313 0.0887 Uiso calc C8 1.00 .
H(9a) -0.0356 -0.0220 0.3350 0.0773 Uiso calc C9 1.00 .
H(9b) 0.0250 -0.0908 0.3250 0.0773 Uiso calc C9 1.00 .
H(10) 0.0360 0.0297 0.2685 0.0671 Uiso calc N10 1.00 .
H(11a) -0.0424 0.1379 0.2796 0.0950 Uiso calc C11 1.00 .
H(11b) 0.0070 0.1498 0.3518 0.0950 Uiso calc C11 1.00 .
H(12a) 0.0352 0.2749 0.2983 0.0773 Uiso calc C12 1.00 .
H(12b) 0.0549 0.2035 0.2535 0.0773 Uiso calc C12 1.00 .
H(13) 0.0793 0.0917 0.1133 0.0874 Uiso calc N13 1.00 .
H(14a) 0.1569 0.0192 0.0749 0.1241 Uiso calc C14 1.00 .
H(14b) 0.1037 0.0701 0.0127 0.1241 Uiso calc C14 1.00 .
H(15a) 0.1873 0.1825 0.0253 0.1469 Uiso calc C15 1.00 .
H(15b) 0.2314 0.0854 0.0335 0.1469 Uiso calc C15 1.00 .
H(16) 0.2832 0.1015 0.1374 0.0773 Uiso calc N16 1.00 .
H(17a) 0.3625 0.2024 0.1326 0.1532 Uiso calc C17 1.00 .
H(17b) 0.3031 0.2378 0.0675 0.1532 Uiso calc C17 1.00 .
H(18a) 0.3014 0.3527 0.1012 0.3166 Uiso calc C18 1.00 .
H(18b) 0.3607 0.3172 0.1663 0.3166 Uiso calc C18 1.00 .
H(19) 0.2885 0.3488 0.2094 0.1013 Uiso calc N19 1.00 .
H(20a) 0.2099 0.4550 0.1809 0.2077 Uiso calc C20 1.00 .
H(20b) 0.2209 0.4541 0.1160 0.2077 Uiso calc C20 1.00 .
H(21a) 0.1133 0.3839 0.0685 0.2647 Uiso calc C21 1.00 .
H(21b) 0.0941 0.4531 0.1146 0.2647 Uiso calc C21 1.00 .
H(22) 0.0909 0.3414 0.1757 0.1102 Uiso calc N22 1.00 .
H(23a) 0.0018 0.2242 0.1182 0.1342 Uiso calc C23 1.00 .
H(23b) -0.0155 0.3028 0.0660 0.1342 Uiso calc C23 1.00 .
H(24a) 0.0611 0.2333 0.0274 0.1393 Uiso calc C24 1.00 .
H(24b) -0.0016 0.1613 0.0304 0.1393 Uiso calc C24 1.00 .
H(25) 0.0788 -0.1768 0.1235 0.0899 Uiso calc N25 1.00 .
H(26a) 0.1582 -0.3409 0.1239 0.1178 Uiso calc C26 1.00 .
H(26b) 0.0823 -0.3053 0.0705 0.1178 Uiso calc C26 1.00 .
H(27a) 0.1502 -0.1820 0.0451 0.0988 Uiso calc C27 1.00 .
H(27b) 0.1919 -0.2780 0.0426 0.0988 Uiso calc C27 1.00 .
H(28) 0.2738 -0.1431 0.1076 0.1039 Uiso calc N28 1.00 .
H(29a) 0.2909 -0.3237 0.1534 0.1406 Uiso calc C29 1.00 .
H(29b) 0.3320 -0.2785 0.1113 0.1406 Uiso calc C29 1.00 .
H(30a) 0.3961 -0.1664 0.1930 0.1089 Uiso calc C30 1.00 .
H(30b) 0.4159 -0.2690 0.2215 0.1089 Uiso calc C30 1.00 .
H(31) 0.3690 -0.1465 0.2783 0.0963 Uiso calc N31 1.00 .
H(32a) 0.3272 -0.3333 0.2697 0.1621 Uiso calc C32 1.00 .
H(32b) 0.3916 -0.2821 0.3258 0.1621 Uiso calc C32 1.00 .
H(33a) 0.3013 -0.1997 0.3520 0.0963 Uiso calc C33 1.00 .
H(33b) 0.2761 -0.3068 0.3461 0.0963 Uiso calc C33 1.00 .
H(34) 0.1785 -0.1858 0.2942 0.0798 Uiso calc N34 1.00 .
H(35a) 0.1942 -0.3546 0.2377 0.1051 Uiso calc C35 1.00 .
H(35b) 0.1465 -0.3400 0.2810 0.1051 Uiso calc C35 1.00 .
H(36a) 0.0592 -0.2395 0.2052 0.0849 Uiso calc C36 1.00 .
H(36b) 0.0639 -0.3343 0.1706 0.0849 Uiso calc C36 1.00 .
H(38) 0.3354 0.2110 0.3356 0.0621 Uiso calc C38 1.00 .
H(39) 0.4283 0.2672 0.4299 0.0735 Uiso calc C39 1.00 .
H(41) 0.5464 0.0210 0.4519 0.0937 Uiso calc C41 1.00 .
H(42) 0.4527 -0.0369 0.3568 0.0836 Uiso calc C42 1.00 .

loop_
_atom_type_symbol
_atom_type_oxidation_number
_atom_type_number_in_cell
_atom_type_scat_dispersion_real
_atom_type_scat_dispersion_imag
_atom_type_scat_source
C 0 120 0.003 0.002
;International Tables for Crystallography
(1992, Vol. C, Tables 4.2.6.8 and 6.1.1.1)
;
H 0 272 0.000 0.000
;International Tables for Crystallography
(1992, Vol. C, Table 6.1.1.2)
;
N 0 52 0.006 0.003
;International Tables for Crystallography
(1992, Vol. C, Tables 4.2.6.8 and 6.1.1.1)
;
O 0 96 0.011 0.006
;International Tables for Crystallography
(1992, Vol. C, Tables 4.2.6.8 and 6.1.1.1)
;
P 0 4 0.102 0.094
;International Tables for Crystallography
(1992, Vol. C, Tables 4.2.6.8 and 6.1.1.1)
;
Cl 0 16 0.148 0.159
;International Tables for Crystallography
(1992, Vol. C, Tables 4.2.6.8 and 6.1.1.1)
;
Zn 0 12 0.284 1.430
;International Tables for Crystallography
(1992, Vol. C, Tables 4.2.6.8 and 6.1.1.1)
;

loop_
_geom_angle_atom_site_label_1
_geom_angle_atom_site_label_2
_geom_angle_atom_site_label_3
_geom_angle
_geom_angle_site_symmetry_1
_geom_angle_site_symmetry_2
_geom_angle_site_symmetry_3
_geom_angle_publ_flag
O(48) Zn(1) N(1) 112.9(2) 1_555 1_555 1_555 yes
O(48) Zn(1) N(4) 114.9(2) 1_555 1_555 1_555 yes
O(48) Zn(1) N(7) 111.0(2) 1_555 1_555 1_555 yes
O(48) Zn(1) N(10) 109.2(2) 1_555 1_555 1_555 yes
N(1) Zn(1) N(4) 81.4(3) 1_555 1_555 1_555 yes
N(1) Zn(1) N(7) 136.0(2) 1_555 1_555 1_555 yes
N(1) Zn(1) N(10) 81.9(3) 1_555 1_555 1_555 yes
N(4) Zn(1) N(7) 82.5(3) 1_555 1_555 1_555 yes
N(4) Zn(1) N(10) 135.9(3) 1_555 1_555 1_555 yes
N(7) Zn(1) N(10) 82.0(3) 1_555 1_555 1_555 yes
O(49) Zn(2) N(13) 107.7(2) 1_555 1_555 1_555 yes
O(49) Zn(2) N(16) 108.4(2) 1_555 1_555 1_555 yes
O(49) Zn(2) N(19) 115.5(3) 1_555 1_555 1_555 yes
O(49) Zn(2) N(22) 118.3(2) 1_555 1_555 1_555 yes
N(13) Zn(2) N(16) 80.6(3) 1_555 1_555 1_555 yes
N(13) Zn(2) N(19) 136.5(3) 1_555 1_555 1_555 yes
N(13) Zn(2) N(22) 81.9(4) 1_555 1_555 1_555 yes
N(16) Zn(2) N(19) 82.0(3) 1_555 1_555 1_555 yes
N(16) Zn(2) N(22) 133.1(3) 1_555 1_555 1_555 yes
N(19) Zn(2) N(22) 81.6(5) 1_555 1_555 1_555 yes
O(50) Zn(3) N(25) 112.9(2) 1_555 1_555 1_555 yes
O(50) Zn(3) N(28) 110.3(2) 1_555 1_555 1_555 yes
O(50) Zn(3) N(31) 111.1(2) 1_555 1_555 1_555 yes
O(50) Zn(3) N(34) 114.6(2) 1_555 1_555 1_555 yes
N(25) Zn(3) N(28) 81.9(4) 1_555 1_555 1_555 yes
N(25) Zn(3) N(31) 136.0(3) 1_555 1_555 1_555 yes
N(25) Zn(3) N(34) 82.3(4) 1_555 1_555 1_555 yes
N(28) Zn(3) N(31) 81.8(4) 1_555 1_555 1_555 yes
N(28) Zn(3) N(34) 135.0(3) 1_555 1_555 1_555 yes
N(31) Zn(3) N(34) 81.2(4) 1_555 1_555 1_555 yes
O(80) Cl(1) O(81) 109(1) 1_555 1_555 1_555 yes
O(80) Cl(1) O(82) 99(1) 1_555 1_555 1_555 yes
O(80) Cl(1) O(83) 116(1) 1_555 1_555 1_555 yes
O(80) Cl(1) O(81') 114(1) 1_555 1_555 1_555 yes
O(80) Cl(1) O(82') 122(1) 1_555 1_555 1_555 yes
O(80) Cl(1) O(83') 99(1) 1_555 1_555 1_555 yes
O(81) Cl(1) O(82) 108(2) 1_555 1_555 1_555 yes
O(81) Cl(1) O(83) 105(2) 1_555 1_555 1_555 yes
O(82) Cl(1) O(83) 116(1) 1_555 1_555 1_555 yes
O(81') Cl(1) O(82') 108(1) 1_555 1_555 1_555 yes
O(81') Cl(1) O(83') 100(2) 1_555 1_555 1_555 yes
O(82') Cl(1) O(83') 107(2) 1_555 1_555 1_555 yes
O(84) Cl(2) O(85) 111.6(6) 1_555 1_555 1_555 yes
O(84) Cl(2) O(86) 111.9(6) 1_555 1_555 1_555 yes
O(84) Cl(2) O(87) 108.1(6) 1_555 1_555 1_555 yes
O(85) Cl(2) O(86) 107.7(5) 1_555 1_555 1_555 yes
O(85) Cl(2) O(87) 111.2(7) 1_555 1_555 1_555 yes
O(86) Cl(2) O(87) 106.2(6) 1_555 1_555 1_555 yes
O(88) Cl(3) O(89) 117(1) 1_555 1_555 1_555 yes
O(88) Cl(3) O(90) 108(1) 1_555 1_555 1_555 yes
O(88) Cl(3) O(91) 107.1(8) 1_555 1_555 1_555 yes
O(88) Cl(3) O(89') 109.6(9) 1_555 1_555 1_555 yes
O(88) Cl(3) O(90') 110(1) 1_555 1_555 1_555 yes
O(88) Cl(3) O(91') 111(1) 1_555 1_555 1_555 yes
O(89) Cl(3) O(90) 110(1) 1_555 1_555 1_555 yes
O(89) Cl(3) O(91) 106(1) 1_555 1_555 1_555 yes
O(90) Cl(3) O(91) 105(2) 1_555 1_555 1_555 yes
O(89') Cl(3) O(90') 101(1) 1_555 1_555 1_555 yes
O(89') Cl(3) O(91') 112(1) 1_555 1_555 1_555 yes
O(90') Cl(3) O(91') 111(2) 1_555 1_555 1_555 yes
O(92) Cl(4) O(93) 103.7(9) 1_555 1_555 1_555 yes
O(92) Cl(4) O(94) 106.0(8) 1_555 1_555 1_555 yes
O(92) Cl(4) O(95) 116.2(9) 1_555 1_555 1_555 yes
O(93) Cl(4) O(94) 104.5(8) 1_555 1_555 1_555 yes
O(93) Cl(4) O(95) 109(1) 1_555 1_555 1_555 yes
O(94) Cl(4) O(95) 115.7(10) 1_555 1_555 1_555 yes
O(92') Cl(4) O(93') 106(1) 1_555 1_555 1_555 yes
O(92') Cl(4) O(94') 102(1) 1_555 1_555 1_555 yes
O(92') Cl(4) O(95') 115(1) 1_555 1_555 1_555 yes
O(93') Cl(4) O(94') 106(1) 1_555 1_555 1_555 yes
O(93') Cl(4) O(95') 108(1) 1_555 1_555 1_555 yes
O(94') Cl(4) O(95') 116(1) 1_555 1_555 1_555 yes
O(46) P(47) O(48) 105.5(2) 1_555 1_555 1_555 yes
O(46) P(47) O(49) 109.2(2) 1_555 1_555 1_555 yes
O(46) P(47) O(50) 101.2(2) 1_555 1_555 1_555 yes
O(48) P(47) O(49) 112.8(2) 1_555 1_555 1_555 yes
O(48) P(47) O(50) 114.4(2) 1_555 1_555 1_555 yes
O(49) P(47) O(50) 112.6(2) 1_555 1_555 1_555 yes
P(47) O(46) C(37) 124.2(4) 1_555 1_555 1_555 yes
Zn(1) O(48) P(47) 130.8(2) 1_555 1_555 1_555 yes
Zn(2) O(49) P(47) 128.9(2) 1_555 1_555 1_555 yes
Zn(3) O(50) P(47) 127.6(2) 1_555 1_555 1_555 yes
Zn(1) N(1) C(2) 106.9(5) 1_555 1_555 1_555 yes
Zn(1) N(1) C(12) 106.8(5) 1_555 1_555 1_555 yes
C(2) N(1) C(12) 115.9(7) 1_555 1_555 1_555 yes
Zn(1) N(4) C(3) 108.7(5) 1_555 1_555 1_555 yes
Zn(1) N(4) C(5) 105.4(5) 1_555 1_555 1_555 yes
C(3) N(4) C(5) 114.5(7) 1_555 1_555 1_555 yes
Zn(1) N(7) C(6) 106.9(5) 1_555 1_555 1_555 yes
Zn(1) N(7) C(8) 106.4(5) 1_555 1_555 1_555 yes
C(6) N(7) C(8) 114.8(7) 1_555 1_555 1_555 yes
Zn(1) N(10) C(9) 107.0(5) 1_555 1_555 1_555 yes
Zn(1) N(10) C(11) 107.2(5) 1_555 1_555 1_555 yes
C(9) N(10) C(11) 114.1(8) 1_555 1_555 1_555 yes
Zn(2) N(13) C(14) 107.1(7) 1_555 1_555 1_555 yes
Zn(2) N(13) C(24) 109.8(8) 1_555 1_555 1_555 yes
C(14) N(13) C(24) 114(1) 1_555 1_555 1_555 yes
Zn(2) N(16) C(15) 108.9(7) 1_555 1_555 1_555 yes
Zn(2) N(16) C(17) 108.5(8) 1_555 1_555 1_555 yes
C(15) N(16) C(17) 111(1) 1_555 1_555 1_555 yes
Zn(2) N(19) C(18) 105.3(8) 1_555 1_555 1_555 yes
Zn(2) N(19) C(20) 105.5(9) 1_555 1_555 1_555 yes
C(18) N(19) C(20) 123(1) 1_555 1_555 1_555 yes
Zn(2) N(22) C(21) 109(1) 1_555 1_555 1_555 yes
Zn(2) N(22) C(23) 102.3(7) 1_555 1_555 1_555 yes
C(21) N(22) C(23) 115(1) 1_555 1_555 1_555 yes
Zn(3) N(25) C(26) 109.7(7) 1_555 1_555 1_555 yes
Zn(3) N(25) C(36) 105.7(6) 1_555 1_555 1_555 yes
C(26) N(25) C(36) 109.3(9) 1_555 1_555 1_555 yes
Zn(3) N(28) C(27) 107.2(6) 1_555 1_555 1_555 yes
Zn(3) N(28) C(29) 109.7(8) 1_555 1_555 1_555 yes
C(27) N(28) C(29) 111(1) 1_555 1_555 1_555 yes
Zn(3) N(31) C(30) 105.7(7) 1_555 1_555 1_555 yes
Zn(3) N(31) C(32) 110.7(8) 1_555 1_555 1_555 yes
C(30) N(31) C(32) 113(1) 1_555 1_555 1_555 yes
Zn(3) N(34) C(33) 108.3(7) 1_555 1_555 1_555 yes
Zn(3) N(34) C(35) 108.1(6) 1_555 1_555 1_555 yes
C(33) N(34) C(35) 108.7(8) 1_555 1_555 1_555 yes
O(44) N(43) O(45) 124.8(10) 1_555 1_555 1_555 yes
O(44) N(43) C(40) 117.6(10) 1_555 1_555 1_555 yes
O(45) N(43) C(40) 117.5(10) 1_555 1_555 1_555 yes
N(1) C(2) C(3) 109.8(7) 1_555 1_555 1_555 yes
N(4) C(3) C(2) 110.0(7) 1_555 1_555 1_555 yes
N(4) C(5) C(6) 108.2(7) 1_555 1_555 1_555 yes
N(7) C(6) C(5) 111.5(7) 1_555 1_555 1_555 yes
N(7) C(8) C(9) 108.8(8) 1_555 1_555 1_555 yes
N(10) C(9) C(8) 111.2(6) 1_555 1_555 1_555 yes
N(10) C(11) C(12) 107.7(8) 1_555 1_555 1_555 yes
N(1) C(12) C(11) 111.0(7) 1_555 1_555 1_555 yes
N(13) C(14) C(15) 112(1) 1_555 1_555 1_555 yes
N(16) C(15) C(14) 109(1) 1_555 1_555 1_555 yes
N(16) C(17) C(18) 117(1) 1_555 1_555 1_555 yes
N(19) C(18) C(17) 126(1) 1_555 1_555 1_555 yes
N(19) C(20) C(21) 116(1) 1_555 1_555 1_555 yes
N(22) C(21) C(20) 110(1) 1_555 1_555 1_555 yes
N(22) C(23) C(24) 112(1) 1_555 1_555 1_555 yes
N(13) C(24) C(23) 110(1) 1_555 1_555 1_555 yes
N(25) C(26) C(27) 108.5(8) 1_555 1_555 1_555 yes
N(28) C(27) C(26) 107.4(7) 1_555 1_555 1_555 yes
N(28) C(29) C(30) 104.4(10) 1_555 1_555 1_555 yes
N(31) C(30) C(29) 109.8(8) 1_555 1_555 1_555 yes
N(31) C(32) C(33) 107.3(10) 1_555 1_555 1_555 yes
N(34) C(33) C(32) 111.1(9) 1_555 1_555 1_555 yes
N(34) C(35) C(36) 105.9(9) 1_555 1_555 1_555 yes
N(25) C(36) C(35) 111.3(7) 1_555 1_555 1_555 yes
O(46) C(37) C(38) 122.8(6) 1_555 1_555 1_555 yes
O(46) C(37) C(42) 116.9(6) 1_555 1_555 1_555 yes
C(38) C(37) C(42) 120.0(6) 1_555 1_555 1_555 yes
C(37) C(38) C(39) 119.4(7) 1_555 1_555 1_555 yes
C(38) C(39) C(40) 119.7(7) 1_555 1_555 1_555 yes
N(43) C(40) C(39) 119.3(8) 1_555 1_555 1_555 yes
N(43) C(40) C(41) 119.2(9) 1_555 1_555 1_555 yes
C(39) C(40) C(41) 121.3(8) 1_555 1_555 1_555 yes
C(40) C(41) C(42) 119.2(8) 1_555 1_555 1_555 yes
C(37) C(42) C(41) 120.3(7) 1_555 1_555 1_555 yes

loop_
_geom_bond_atom_site_label_1
_geom_bond_atom_site_label_2
_geom_bond_distance
_geom_bond_site_symmetry_1
_geom_bond_site_symmetry_2
_geom_bond_publ_flag
Zn(1) O(48) 1.917(4) 1_555 1_555 yes
Zn(1) N(1) 2.111(6) 1_555 1_555 yes
Zn(1) N(4) 2.141(6) 1_555 1_555 yes
Zn(1) N(7) 2.130(6) 1_555 1_555 yes
Zn(1) N(10) 2.129(7) 1_555 1_555 yes
Zn(2) O(49) 1.936(4) 1_555 1_555 yes
Zn(2) N(13) 2.107(7) 1_555 1_555 yes
Zn(2) N(16) 2.119(7) 1_555 1_555 yes
Zn(2) N(19) 2.102(7) 1_555 1_555 yes
Zn(2) N(22) 2.120(8) 1_555 1_555 yes
Zn(3) O(50) 1.917(4) 1_555 1_555 yes
Zn(3) N(25) 2.144(8) 1_555 1_555 yes
Zn(3) N(28) 2.116(8) 1_555 1_555 yes
Zn(3) N(31) 2.115(7) 1_555 1_555 yes
Zn(3) N(34) 2.094(7) 1_555 1_555 yes
Cl(1) O(80) 1.378(8) 1_555 1_555 yes
Cl(1) O(81) 1.37(4) 1_555 1_555 yes
Cl(1) O(82) 1.39(2) 1_555 1_555 yes
Cl(1) O(83) 1.31(2) 1_555 1_555 yes
Cl(1) O(81') 1.43(2) 1_555 1_555 yes
Cl(1) O(82') 1.40(2) 1_555 1_555 yes
Cl(1) O(83') 1.40(3) 1_555 1_555 yes
Cl(2) O(84) 1.408(9) 1_555 1_555 yes
Cl(2) O(85) 1.411(8) 1_555 1_555 yes
Cl(2) O(86) 1.413(7) 1_555 1_555 yes
Cl(2) O(87) 1.389(8) 1_555 1_555 yes
Cl(3) O(88) 1.401(7) 1_555 1_555 yes
Cl(3) O(89) 1.29(2) 1_555 1_555 yes
Cl(3) O(90) 1.36(2) 1_555 1_555 yes
Cl(3) O(91) 1.51(2) 1_555 1_555 yes
Cl(3) O(89') 1.40(2) 1_555 1_555 yes
Cl(3) O(90') 1.39(3) 1_555 1_555 yes
Cl(3) O(91') 1.28(2) 1_555 1_555 yes
Cl(4) O(92) 1.48(1) 1_555 1_555 yes
Cl(4) O(93) 1.51(1) 1_555 1_555 yes
Cl(4) O(94) 1.43(1) 1_555 1_555 yes
Cl(4) O(95) 1.31(1) 1_555 1_555 yes
Cl(4) O(92') 1.53(2) 1_555 1_555 yes
Cl(4) O(93') 1.42(2) 1_555 1_555 yes
Cl(4) O(94') 1.38(2) 1_555 1_555 yes
Cl(4) O(95') 1.33(2) 1_555 1_555 yes
P(47) O(46) 1.611(5) 1_555 1_555 yes
P(47) O(48) 1.496(4) 1_555 1_555 yes
P(47) O(49) 1.487(4) 1_555 1_555 yes
P(47) O(50) 1.503(4) 1_555 1_555 yes
O(44) N(43) 1.23(1) 1_555 1_555 yes
O(45) N(43) 1.21(1) 1_555 1_555 yes
O(46) C(37) 1.376(8) 1_555 1_555 yes
N(1) C(2) 1.45(1) 1_555 1_555 yes
N(1) C(12) 1.47(1) 1_555 1_555 yes
N(4) C(3) 1.47(1) 1_555 1_555 yes
N(4) C(5) 1.49(1) 1_555 1_555 yes
N(7) C(6) 1.48(1) 1_555 1_555 yes
N(7) C(8) 1.44(1) 1_555 1_555 yes
N(10) C(9) 1.49(1) 1_555 1_555 yes
N(10) C(11) 1.42(1) 1_555 1_555 yes
N(13) C(14) 1.54(2) 1_555 1_555 yes
N(13) C(24) 1.40(2) 1_555 1_555 yes
N(16) C(15) 1.44(2) 1_555 1_555 yes
N(16) C(17) 1.46(2) 1_555 1_555 yes
N(19) C(18) 1.45(2) 1_555 1_555 yes
N(19) C(20) 1.48(2) 1_555 1_555 yes
N(22) C(21) 1.33(3) 1_555 1_555 yes
N(22) C(23) 1.63(2) 1_555 1_555 yes
N(25) C(26) 1.37(2) 1_555 1_555 yes
N(25) C(36) 1.51(1) 1_555 1_555 yes
N(28) C(27) 1.56(2) 1_555 1_555 yes
N(28) C(29) 1.35(2) 1_555 1_555 yes
N(31) C(30) 1.52(2) 1_555 1_555 yes
N(31) C(32) 1.38(2) 1_555 1_555 yes
N(34) C(33) 1.47(1) 1_555 1_555 yes
N(34) C(35) 1.40(1) 1_555 1_555 yes
N(43) C(40) 1.46(1) 1_555 1_555 yes
C(2) C(3) 1.49(1) 1_555 1_555 yes
C(5) C(6) 1.47(1) 1_555 1_555 yes
C(8) C(9) 1.48(1) 1_555 1_555 yes
C(11) C(12) 1.50(2) 1_555 1_555 yes
C(14) C(15) 1.38(2) 1_555 1_555 yes
C(17) C(18) 1.23(2) 1_555 1_555 yes
C(20) C(21) 1.45(4) 1_555 1_555 yes
C(23) C(24) 1.32(2) 1_555 1_555 yes
C(26) C(27) 1.56(2) 1_555 1_555 yes
C(29) C(30) 1.58(2) 1_555 1_555 yes
C(32) C(33) 1.54(2) 1_555 1_555 yes
C(35) C(36) 1.54(2) 1_555 1_555 yes
C(37) C(38) 1.369(9) 1_555 1_555 yes
C(37) C(42) 1.35(1) 1_555 1_555 yes
C(38) C(39) 1.37(1) 1_555 1_555 yes
C(39) C(40) 1.36(1) 1_555 1_555 yes
C(40) C(41) 1.33(1) 1_555 1_555 yes
C(41) C(42) 1.38(1) 1_555 1_555 yes

loop_
_geom_contact_atom_site_label_1
_geom_contact_atom_site_label_2
_geom_contact_distance
_geom_contact_site_symmetry_1
_geom_contact_site_symmetry_2
Zn(2) O(85) 3.566(10) 1_555 1_555
O(44) O(90') 2.79(3) 1_555 2_546
O(44) O(90) 3.37(3) 1_555 2_546
O(44) C(5) 3.54(1) 1_555 4_555
O(45) C(42) 3.48(2) 1_555 3_656
O(45) C(33) 3.50(1) 1_555 3_656
O(45) O(90') 3.58(3) 1_555 2_546
O(49) O(85) 3.158(8) 1_555 1_555
O(50) O(95') 3.17(2) 1_555 1_555
O(80) C(21) 3.52(2) 1_555 2_545
O(81) O(96) 2.64(5) 1_555 1_555
O(81) N(16) 3.31(5) 1_555 1_555
O(81) C(17) 3.51(5) 1_555 1_555
O(81') N(16) 3.09(2) 1_555 1_555
O(81') O(96) 3.14(4) 1_555 1_555
O(81') N(28) 3.22(3) 1_555 1_555
O(81') C(15) 3.34(3) 1_555 1_555
O(81') C(30) 3.47(3) 1_555 1_555
O(81') C(17) 3.52(2) 1_555 1_555
O(82) N(28) 3.04(2) 1_555 1_555
O(82) C(27) 3.54(2) 1_555 1_555
O(82) C(29) 3.54(3) 1_555 1_555
O(82') N(28) 3.30(3) 1_555 1_555
O(82') C(29) 3.33(3) 1_555 1_555
O(82') C(21) 3.59(3) 1_555 2_545
O(83) C(36) 3.53(2) 1_555 4_545
O(83') O(96) 2.97(6) 1_555 1_555
O(83') C(21) 3.37(3) 1_555 4_555
O(84) C(39) 3.23(1) 1_555 1_555
O(84) C(6) 3.48(1) 1_555 2_556
O(84) C(38) 3.55(1) 1_555 1_555
O(85) N(19) 3.19(1) 1_555 1_555
O(85) N(1) 3.24(1) 1_555 1_555
O(85) C(38) 3.31(1) 1_555 1_555
O(85) O(97) 3.35(3) 1_555 1_555
O(85) C(20) 3.51(2) 1_555 1_555
O(85) C(2) 3.54(1) 1_555 1_555
O(86) C(20) 3.20(1) 1_555 1_555
O(86) N(19) 3.23(1) 1_555 1_555
O(86) C(32) 3.36(1) 1_555 1_565
O(86) C(9) 3.53(1) 1_555 4_555
O(87) O(97) 2.90(3) 1_555 1_555
O(87) O(91) 3.10(2) 1_555 1_555
O(87) C(5) 3.39(1) 1_555 2_556
O(87) C(6) 3.40(1) 1_555 2_556
O(87) C(35) 3.40(2) 1_555 1_565
O(87) C(33) 3.53(1) 1_555 1_565
O(88) N(7) 3.010(9) 1_555 1_565
O(88) N(34) 3.13(1) 1_555 1_565
O(88) C(35) 3.32(1) 1_555 1_565
O(88) C(33) 3.37(2) 1_555 1_565
O(88) C(8) 3.47(1) 1_555 1_565
O(89) C(32) 3.13(3) 1_555 4_455
O(89) N(31) 3.15(2) 1_555 4_455
O(89) C(30) 3.38(3) 1_555 4_455
O(89) C(42) 3.48(3) 1_555 4_455
O(89') O(97) 3.20(4) 1_555 1_555
O(89') C(30) 3.31(3) 1_555 4_455
O(89') N(31) 3.39(2) 1_555 4_455
O(89') C(42) 3.42(2) 1_555 4_455
O(89') C(35) 3.43(2) 1_555 1_565
O(90) N(4) 3.17(2) 1_555 2_556
O(90) C(39) 3.27(2) 1_555 2_556
O(90) C(3) 3.28(2) 1_555 2_556
O(90) N(43) 3.30(2) 1_555 2_556
O(90) C(40) 3.30(2) 1_555 2_556
O(90') N(43) 3.04(3) 1_555 2_556
O(90') C(8) 3.32(4) 1_555 1_565
O(91) O(97) 2.54(5) 1_555 1_555
O(91) C(42) 3.36(2) 1_555 4_455
O(91) C(41) 3.39(2) 1_555 4_455
O(91) C(35) 3.52(3) 1_555 1_565
O(91) C(5) 3.59(3) 1_555 2_556
O(91') C(5) 3.07(3) 1_555 2_556
O(91') N(4) 3.10(3) 1_555 2_556
O(91') C(41) 3.24(3) 1_555 4_455
O(91') C(42) 3.50(2) 1_555 4_455
O(92) N(25) 3.03(1) 1_555 1_555
O(92) N(13) 3.10(1) 1_555 1_555
O(92) C(14) 3.43(2) 1_555 1_555
O(92) C(14) 3.59(2) 1_555 3_555
O(92') C(14) 3.32(2) 1_555 3_555
O(92') C(18) 3.38(2) 1_555 4_455
O(92') C(24) 3.39(2) 1_555 1_555
O(92') N(13) 3.58(2) 1_555 1_555
O(93) N(10) 3.13(2) 1_555 1_555
O(93) C(36) 3.17(2) 1_555 1_555
O(93) C(9) 3.34(2) 1_555 1_555
O(93) N(25) 3.39(2) 1_555 1_555
O(93) C(30) 3.46(2) 1_555 4_445
O(93') N(10) 3.30(2) 1_555 1_555
O(93') C(29) 3.30(2) 1_555 4_445
O(93') C(9) 3.53(3) 1_555 1_555
O(93') C(30) 3.53(3) 1_555 4_445
O(94) N(10) 3.17(2) 1_555 1_555
O(94) N(13) 3.20(2) 1_555 1_555
O(94) C(23) 3.30(2) 1_555 1_555
O(94) C(11) 3.41(2) 1_555 1_555
O(94) C(24) 3.44(2) 1_555 1_555
O(94) C(12) 3.48(1) 1_555 1_555
O(94) C(18) 3.55(2) 1_555 4_455
O(94') N(25) 3.14(2) 1_555 1_555
O(94') C(14) 3.40(2) 1_555 3_555
O(94') C(36) 3.43(2) 1_555 1_555
O(94') C(29) 3.57(3) 1_555 4_445
O(95) C(29) 3.26(2) 1_555 4_445
O(95) C(14) 3.53(2) 1_555 3_555
O(95) C(15) 3.55(2) 1_555 3_555
O(95') N(13) 3.12(3) 1_555 1_555
O(95') N(10) 3.14(2) 1_555 1_555
O(96) N(22) 2.97(2) 1_555 4_555
O(96) C(12) 3.35(2) 1_555 4_555
O(96) C(23) 3.44(3) 1_555 4_555
O(96) C(21) 3.51(3) 1_555 4_555
O(97) C(12) 3.50(2) 1_555 1_555
N(43) C(2) 3.52(1) 1_555 4_555
